data_7160645
loop_
_publ_author_name
'Murthi, Nandha Kumar'
'Nulakani, Naga Venkateswara Rao'
'Akbar Ali, Mohamad'
'Kundu, Tanay'
'Gopinath, Pushparathinam'

_publ_section_title
;
 Regioselective (3 + 2) cycloaddition reactions of zerumbone: synthesis of
 isoxazolines and spiro-pyrrolizidino-oxindoles, conformational diversity
 and theoretical insights.
;
_journal_issue 35
_journal_name_full 'Organic &amp; biomolecular chemistry'
_journal_page_first 7956
_journal_page_last 7961
_journal_paper_doi 10.1039/d5ob00840a
_journal_volume 23
_journal_year 2025
_chemical_absolute_configuration unk
_chemical_formula_moiety '(C29 H30 Cl2 N2 O3)'
_chemical_formula_sum 'C29 H30 Cl2 N2 O3'
_chemical_formula_weight 525.45
_space_group_crystal_system monoclinic
_space_group_IT_number 7
_space_group_name_Hall 'P -2yac'
_space_group_name_H-M_alt 'P 1 n 1'
_symmetry_Int_Tables_number 7
_audit_creation_date 2024-04-29
_audit_creation_method
;
Olex2 1.5
(compiled 2023.08.24 svn.re1ec1418 for OlexSys, GUI svn.r6817)
;
_audit_update_record
;
2024-06-14 deposited with the CCDC.	2025-07-22 downloaded from the CCDC.
;
_cell_angle_alpha 90
_cell_angle_beta 100.025(2)
_cell_angle_gamma 90
_cell_formula_units_Z 4
_cell_length_a 9.2353(7)
_cell_length_b 13.3183(10)
_cell_length_c 22.4290(16)
_cell_measurement_reflns_used 9988
_cell_measurement_temperature 299.00
_cell_measurement_theta_max 20.66
_cell_measurement_theta_min 2.27
_cell_volume 2716.6(3)
_computing_cell_refinement 'SAINT V8.40B (?, 2016)'
_computing_data_reduction 'SAINT V8.40B (?, 2016)'
_computing_molecular_graphics 'Olex2 1.5 (Dolomanov et al., 2009)'
_computing_publication_material 'Olex2 1.5 (Dolomanov et al., 2009)'
_computing_structure_refinement 'olex2.refine 1.5 (Bourhis et al., 2015)'
_diffrn_ambient_temperature 299.00
_diffrn_measured_fraction_theta_full 0.9994
_diffrn_measured_fraction_theta_max 0.9988
_diffrn_measurement_device_type 'Bruker APEX-II CCD'
_diffrn_measurement_method '\f and \w scans'
_diffrn_radiation_type 'Mo K\a'
_diffrn_radiation_wavelength 0.71073
_diffrn_reflns_av_R_equivalents 0.0681
_diffrn_reflns_av_unetI/netI 0.0708
_diffrn_reflns_Laue_measured_fraction_full 0.9994
_diffrn_reflns_Laue_measured_fraction_max 0.9988
_diffrn_reflns_limit_h_max 12
_diffrn_reflns_limit_h_min -12
_diffrn_reflns_limit_k_max 17
_diffrn_reflns_limit_k_min -17
_diffrn_reflns_limit_l_max 27
_diffrn_reflns_limit_l_min -29
_diffrn_reflns_number 67185
_diffrn_reflns_point_group_measured_fraction_full 0.9900
_diffrn_reflns_point_group_measured_fraction_max 0.9735
_diffrn_reflns_theta_full 25.2417
_diffrn_reflns_theta_max 28.31
_diffrn_reflns_theta_min 1.79
_diffrn_source_current 1.4
_diffrn_source_power 0.07
_diffrn_source_voltage 50.0
_diffrn_standards_number 0
_exptl_absorpt_coefficient_mu 0.272
_exptl_absorpt_correction_T_max 0.976
_exptl_absorpt_correction_T_min 0.971
_exptl_absorpt_correction_type multi-scan
_exptl_absorpt_process_details
;
SADABS-2016/2 (Bruker,2016/2) was used for absorption correction.
wR2(int) was 0.1421 before and 0.0739 after correction.
The Ratio of minimum to maximum transmission is 0.9004.
The \l/2 correction factor is Not present.
;
_exptl_crystal_colour colourless
_exptl_crystal_colour_primary colourless
_exptl_crystal_density_diffrn 1.285
_exptl_crystal_description block
_exptl_crystal_F_000 1104
_exptl_crystal_size_max 0.307
_exptl_crystal_size_mid 0.089
_exptl_crystal_size_min 0.088
_refine_diff_density_max 0.3232
_refine_diff_density_min -0.4641
_refine_diff_density_rms 0.0807
_refine_ls_abs_structure_details 'Hooft, R.W.W., Straver, L.H., Spek, A.L. (2010). J. Appl. Cryst., 43, 665-668.'
_refine_ls_abs_structure_Flack 0.44(2)
_refine_ls_d_res_high 0.7493
_refine_ls_d_res_low 11.4052
_refine_ls_goodness_of_fit_ref 1.1443
_refine_ls_hydrogen_treatment constr
_refine_ls_matrix_type full
_refine_ls_number_constraints 98
_refine_ls_number_parameters 657
_refine_ls_number_reflns 13184
_refine_ls_number_restraints 2
_refine_ls_restrained_S_all 1.1443
_refine_ls_R_factor_all 0.1356
_refine_ls_R_factor_gt 0.0498
_refine_ls_shift/su_max -0.0008
_refine_ls_shift/su_mean 0.0000
_refine_ls_structure_factor_coef Fsqd
_refine_ls_weighting_details 'w=1/[\s^2^(Fo^2^)+(0.0568P)^2^] where P=(Fo^2^+2Fc^2^)/3'
_refine_ls_weighting_scheme calc
_refine_ls_wR_factor_gt 0.0990
_refine_ls_wR_factor_ref 0.1464
_reflns_Friedel_coverage 0.948
_reflns_limit_h_max 12
_reflns_limit_h_min -12
_reflns_limit_k_max 17
_reflns_limit_k_min -17
_reflns_limit_l_max 27
_reflns_limit_l_min -29
_reflns_number_gt 6752
_reflns_number_total 13543
_reflns_threshold_expression I>=2u(I)
_cod_data_source_file d5ob00840a2.cif
_cod_data_source_block 2_Cl_150424_0m_a
_cod_depositor_comments 'Adding full bibliography for 7160645--7160648.cif.'
_cod_original_sg_symbol_Hall ' P -2yac'
_cod_original_sg_symbol_H-M 'P n'
_cod_database_code 7160645
_olex2_refinement_description
;
1. Fixed Uiso
 At 1.2 times of:
  All C(H) groups, All C(H,H) groups
 At 1.5 times of:
  All C(H,H,H) groups
2.a Ternary CH refined with riding coordinates:
 C00J(H00J), C00L(H00L), C00M(H00M), C00U(H00U), C00W(H00W), C00Y(H00Y)
2.b Secondary CH2 refined with riding coordinates:
 C017(H01w,H01x), C01B(H01y,H), C01J(H01e,H01g), C01L(H2,Hc), C01N(H01l,H01m),
 C01P(H01n,H01o)
2.c Aromatic/amide H refined with riding coordinates:
 C016(H016), C020(H020), C01V(H01V), C00Z(H00Z), C018(H018), C01I(H01I),
 C015(H015), C01A(H01A), C01K(H1), C01W(H7), C01X(H8), C01T(H5), C01Z(H10),
 C01Y(H9), C013(H013), C00N(H00N), C01D(H01), C01F(H01F)
2.d Idealised Me refined as rotating group:
 C01C(H01z,Ha,Hb), C01E(H01b,H01c,H01d), C01M(H01h,H01j,H01k), C01O(H3,Hd,He),
 C01Q(H01p,H01q,H01r), C01R(H4,Hf,Hg), C01S(H01s,H01t,H01u), C01U(H6,Hh,Hi)
;
_olex2_submission_special_instructions 'No special instructions were received'

loop_
_space_group_symop_id
_space_group_symop_operation_xyz
1 x,y,z
2 x+1/2,-y,z+1/2

loop_
_atom_site_label
_atom_site_type_symbol
_atom_site_fract_x
_atom_site_fract_y
_atom_site_fract_z
_atom_site_U_iso_or_equiv
_atom_site_adp_type
_atom_site_occupancy
_atom_site_refinement_flags_posn
Cl01 Cl 1.05586(10) 0.93803(8) 0.51896(4) 0.0718(3) Uani 1.000000 .
Cl02 Cl 0.69363(10) 1.03098(9) 0.43349(5) 0.0809(3) Uani 1.000000 .
Cl03 Cl -0.06771(10) 1.48901(10) 0.47656(5) 0.0807(3) Uani 1.000000 .
Cl04 Cl 0.30129(10) 1.38747(10) 0.56541(6) 0.0967(4) Uani 1.000000 .
O005 O 0.1996(2) 1.57242(18) 0.39658(11) 0.0565(6) Uani 1.000000 .
O006 O 0.7972(2) 0.83816(17) 0.59727(10) 0.0484(6) Uani 1.000000 .
O007 O 0.8020(3) 0.9786(2) 0.72286(11) 0.0650(7) Uani 1.000000 .
O008 O -0.1481(3) 1.2906(2) 0.30685(13) 0.0746(8) Uani 1.000000 .
N009 N 0.7215(3) 0.8221(2) 0.53727(12) 0.0455(7) Uani 1.000000 .
O00A O 0.1920(3) 1.4159(2) 0.27698(12) 0.0874(10) Uani 1.000000 .
O00B O 1.1322(3) 1.1156(2) 0.70214(13) 0.0805(9) Uani 1.000000 .
N00C N 0.2759(3) 1.5906(2) 0.45650(13) 0.0534(8) Uani 1.000000 .
N00D N 1.1815(3) 1.0219(3) 0.68670(16) 0.0671(9) Uani 1.000000 .
C00E C 0.6168(3) 0.8853(2) 0.52617(14) 0.0398(8) Uani 1.000000 .
C00F C 1.1118(4) 0.8709(3) 0.63490(16) 0.0479(9) Uani 1.000000 .
N00G N -0.1917(3) 1.3881(3) 0.31635(14) 0.0635(9) Uani 1.000000 .
C00H C 1.0781(4) 0.9728(3) 0.65512(16) 0.0466(9) Uani 1.000000 .
C00I C 0.5206(4) 0.8859(2) 0.46606(14) 0.0425(8) Uani 1.000000 .
C00J C 0.3839(3) 1.4510(3) 0.41948(15) 0.0449(8) Uani 1.000000 .
C00K C 0.8132(4) 0.9702(3) 0.67021(16) 0.0446(8) Uani 1.000000 .
C00L C 0.0598(4) 1.3809(3) 0.35620(15) 0.0440(9) Uani 1.000000 .
C00M C 0.6107(4) 0.9583(2) 0.57669(15) 0.0446(8) Uani 1.000000 .
C00N C 0.5992(4) 1.5894(3) 0.53712(18) 0.0640(11) Uani 1.000000 .
C00O C 0.3777(4) 1.5269(3) 0.46832(16) 0.0461(8) Uani 1.000000 .
C00P C 0.4775(4) 1.5279(3) 0.52821(16) 0.0492(9) Uani 1.000000 .
C00Q C 0.2877(4) 1.5046(3) 0.36642(16) 0.0530(9) Uani 1.000000 .
C00R C 1.1052(4) 0.8472(3) 0.57422(16) 0.0509(9) Uani 1.000000 .
C00S C 0.1812(4) 1.4331(3) 0.32878(17) 0.0538(9) Uani 1.000000 .
C00T C 0.9510(4) 1.2283(3) 0.64580(18) 0.0561(10) Uani 1.000000 .
C00U C 0.9309(4) 1.0279(2) 0.64433(15) 0.0443(8) Uani 1.000000 .
C00V C 0.7062(4) 0.9013(3) 0.62888(15) 0.0452(8) Uani 1.000000 .
C00W C 0.0112(4) 1.2805(3) 0.32550(16) 0.0512(9) Uani 1.000000 .
C00X C -0.0839(4) 1.4389(3) 0.34364(15) 0.0497(9) Uani 1.000000 .
C00Y C 0.9750(4) 1.1271(3) 0.67861(16) 0.0519(9) Uani 1.000000 .
C00Z C 1.1559(4) 0.7969(3) 0.67728(18) 0.0657(11) Uani 1.000000 .
C010 C 0.5519(4) 1.1652(3) 0.62257(18) 0.0593(10) Uani 1.000000 .
C011 C 0.5462(4) 0.9491(3) 0.42024(16) 0.0499(9) Uani 1.000000 .
C012 C 0.4400(4) 1.2414(3) 0.38040(17) 0.0573(10) Uani 1.000000 .
C013 C 0.6950(5) 1.5905(3) 0.5914(2) 0.0748(13) Uani 1.000000 .
C014 C 0.0396(4) 1.1815(3) 0.36059(16) 0.0510(9) Uani 1.000000 .
C015 C 0.3374(5) 0.8842(3) 0.35376(18) 0.0681(11) Uani 1.000000 .
C016 C 1.1378(4) 0.7527(3) 0.55610(19) 0.0662(11) Uani 1.000000 .
C017 C 0.5514(4) 1.2997(3) 0.42299(19) 0.0660(11) Uani 1.000000 .
C018 C 0.4002(4) 0.8229(3) 0.45454(16) 0.0573(10) Uani 1.000000 .
C019 C -0.1096(4) 1.5752(3) 0.41845(18) 0.0644(11) Uani 1.000000 .
C01A C 0.4565(5) 0.9474(3) 0.36409(18) 0.0645(11) Uani 1.000000 .
C01B C 0.5364(4) 1.4130(3) 0.4118(2) 0.0666(12) Uani 1.000000 .
C01C C 0.0024(4) 1.1910(3) 0.42428(17) 0.0659(11) Uani 1.000000 .
C01D C 0.3204(4) 1.2055(3) 0.39829(18) 0.0578(10) Uani 1.000000 .
C01E C 0.9930(5) 1.2231(3) 0.58272(18) 0.0734(12) Uani 1.000000 .
C01F C 0.6716(4) 1.2038(3) 0.60541(19) 0.0621(11) Uani 1.000000 .
C01G C -0.1126(4) 1.5442(3) 0.35909(18) 0.0581(10) Uani 1.000000 .
C01H C 0.4532(4) 1.4671(3) 0.57530(19) 0.0620(11) Uani 1.000000 .
C01I C 0.3090(4) 0.8219(3) 0.39838(19) 0.0688(12) Uani 1.000000 .
C01J C 0.4417(4) 1.1078(3) 0.5783(2) 0.0669(11) Uani 1.000000 .
C01K C -0.1401(4) 1.6733(4) 0.4315(2) 0.0799(14) Uani 1.000000 .
C01L C 0.1978(4) 1.1446(3) 0.3630(2) 0.0638(11) Uani 1.000000 .
C01M C 0.6225(4) 0.8324(3) 0.66486(17) 0.0688(12) Uani 1.000000 .
C01N C 0.7911(4) 1.2627(3) 0.6424(2) 0.0689(12) Uani 1.000000 .
C01O C 0.4716(4) 1.2311(3) 0.31762(19) 0.0751(13) Uani 1.000000 .
C01P C 0.4576(4) 0.9947(3) 0.58579(18) 0.0596(11) Uani 1.000000 .
C01Q C 1.0493(5) 1.3068(3) 0.6836(2) 0.0801(14) Uani 1.000000 .
C01R C 0.3715(5) 1.5683(4) 0.3272(2) 0.0820(14) Uani 1.000000 .
C01S C 0.5173(5) 1.1710(4) 0.6852(2) 0.0887(15) Uani 1.000000 .
C01T C -0.1473(5) 1.6144(4) 0.3141(2) 0.0827(14) Uani 1.000000 .
C01U C -0.0590(4) 1.0999(3) 0.3256(2) 0.0720(12) Uani 1.000000 .
C01V C 1.1889(5) 0.7020(4) 0.6595(2) 0.0882(15) Uani 1.000000 .
C01W C -0.1719(6) 1.7408(4) 0.3865(3) 0.1029(18) Uani 1.000000 .
C01X C -0.1750(6) 1.7136(4) 0.3275(3) 0.1024(17) Uani 1.000000 .
C01Y C 0.6681(5) 1.5317(4) 0.6379(2) 0.0808(14) Uani 1.000000 .
C01Z C 0.5468(5) 1.4696(4) 0.6311(2) 0.0786(14) Uani 1.000000 .
C020 C 1.1780(5) 0.6798(4) 0.5988(2) 0.0835(14) Uani 1.000000 .
H016 H 1.1326(4) 0.7384(3) 0.51521(19) 0.0794(13) Uiso 1.000000 R
H020 H 1.1980(5) 0.6151(4) 0.5868(2) 0.1001(17) Uiso 1.000000 R
H01V H 1.2187(5) 0.6527(4) 0.6884(2) 0.1058(17) Uiso 1.000000 R
H00Z H 1.1633(4) 0.8113(3) 0.71827(18) 0.0788(13) Uiso 1.000000 R
H018 H 0.3799(4) 0.7804(3) 0.48494(16) 0.0687(12) Uiso 1.000000 R
H01I H 0.2287(4) 0.7787(3) 0.39128(19) 0.0825(14) Uiso 1.000000 R
H015 H 0.2761(5) 0.8840(3) 0.31619(18) 0.0817(14) Uiso 1.000000 R
H01A H 0.4769(5) 0.9890(3) 0.33331(18) 0.0774(13) Uiso 1.000000 R
H1 H -0.1387(4) 1.6929(4) 0.4715(2) 0.0959(16) Uiso 1.000000 R
H7 H -0.1921(6) 1.8069(4) 0.3956(3) 0.124(2) Uiso 1.000000 R
H8 H -0.1953(6) 1.7610(4) 0.2967(3) 0.123(2) Uiso 1.000000 R
H5 H -0.1524(5) 1.5952(4) 0.2739(2) 0.0992(17) Uiso 1.000000 R
H10 H 0.5278(5) 1.4303(4) 0.6632(2) 0.0943(16) Uiso 1.000000 R
H9 H 0.7324(5) 1.5335(4) 0.6748(2) 0.0969(17) Uiso 1.000000 R
H013 H 0.7780(5) 1.6313(3) 0.5963(2) 0.0898(15) Uiso 1.000000 R
H00N H 0.6170(4) 1.6309(3) 0.50584(18) 0.0768(13) Uiso 1.000000 R
H00J H 0.3283(3) 1.3923(3) 0.42914(15) 0.0539(10) Uiso 1.000000 R
H00L H 0.0913(4) 1.3714(3) 0.39986(15) 0.0528(10) Uiso 1.000000 R
H00M H 0.6662(4) 1.0179(2) 0.56850(15) 0.0535(10) Uiso 1.000000 R
H00U H 0.8986(4) 1.0409(2) 0.60105(15) 0.0532(10) Uiso 1.000000 R
H00W H 0.0551(4) 1.2751(3) 0.28887(16) 0.0614(11) Uiso 1.000000 R
H00Y H 0.9238(4) 1.1295(3) 0.71336(16) 0.0623(11) Uiso 1.000000 R
H01w H 0.6492(4) 1.2785(3) 0.41824(19) 0.0792(14) Uiso 1.000000 R
H01x H 0.5398(4) 1.2854(3) 0.46428(19) 0.0792(14) Uiso 1.000000 R
H01y H 0.5524(4) 1.4279(3) 0.3711(2) 0.0800(14) Uiso 1.000000 R
H H 0.6111(4) 1.4479(3) 0.4400(2) 0.0800(14) Uiso 1.000000 R
H01z H 0.067(2) 1.2389(16) 0.4472(4) 0.0989(16) Uiso 1.000000 GR
Ha H -0.0975(11) 1.213(2) 0.42147(18) 0.0989(16) Uiso 1.000000 GR
Hb H 0.014(3) 1.1269(6) 0.4441(5) 0.0989(16) Uiso 1.000000 GR
H01 H 0.3113(4) 1.2201(3) 0.43803(18) 0.0693(12) Uiso 1.000000 R
H01b H 1.0919(12) 1.199(2) 0.5861(2) 0.1101(18) Uiso 1.000000 GR
H01c H 0.927(2) 1.1785(18) 0.5576(4) 0.1101(18) Uiso 1.000000 GR
H01d H 0.986(3) 1.2889(5) 0.5650(6) 0.1101(18) Uiso 1.000000 GR
H01F H 0.6813(4) 1.1924(3) 0.56539(19) 0.0745(13) Uiso 1.000000 R
H01e H 0.4530(4) 1.1258(3) 0.5375(2) 0.0802(14) Uiso 1.000000 R
H01g H 0.3434(4) 1.1272(3) 0.5836(2) 0.0802(14) Uiso 1.000000 R
H2 H 0.2044(4) 1.0772(3) 0.3797(2) 0.0766(13) Uiso 1.000000 R
Hc H 0.2154(4) 1.1395(3) 0.3217(2) 0.0766(13) Uiso 1.000000 R
H01h H 0.555(2) 0.7917(15) 0.63751(17) 0.1032(17) Uiso 1.000000 GR
H01j H 0.6907(5) 0.7898(15) 0.6905(10) 0.1032(17) Uiso 1.000000 GR
H01k H 0.569(2) 0.8720(3) 0.6893(10) 0.1032(17) Uiso 1.000000 GR
H01l H 0.7842(4) 1.3310(3) 0.6271(2) 0.0827(14) Uiso 1.000000 R
H01m H 0.7712(4) 1.2650(3) 0.6834(2) 0.0827(14) Uiso 1.000000 R
H3 H 0.492(3) 1.2961(4) 0.3024(5) 0.1127(19) Uiso 1.000000 GR
Hd H 0.5555(19) 1.1884(17) 0.3181(3) 0.1127(19) Uiso 1.000000 GR
He H 0.3880(12) 1.202(2) 0.2919(3) 0.1127(19) Uiso 1.000000 GR
H01n H 0.3828(4) 0.9617(3) 0.55658(18) 0.0716(13) Uiso 1.000000 R
H01o H 0.4420(4) 0.9759(3) 0.62599(18) 0.0716(13) Uiso 1.000000 R
H01p H 1.032(3) 1.3052(17) 0.7246(4) 0.120(2) Uiso 1.000000 GR
H01q H 1.1507(5) 1.2917(14) 0.6830(12) 0.120(2) Uiso 1.000000 GR
H01r H 1.026(3) 1.3724(4) 0.6668(9) 0.120(2) Uiso 1.000000 GR
H4 H 0.3037(6) 1.6103(17) 0.3010(10) 0.123(2) Uiso 1.000000 GR
Hf H 0.442(2) 1.6096(18) 0.3527(2) 0.123(2) Uiso 1.000000 GR
Hg H 0.422(3) 1.5252(4) 0.3032(11) 0.123(2) Uiso 1.000000 GR
H01s H 0.534(4) 1.1067(8) 0.7045(6) 0.133(2) Uiso 1.000000 GR
H01t H 0.580(3) 1.2201(19) 0.7082(5) 0.133(2) Uiso 1.000000 GR
H01u H 0.4162(11) 1.190(2) 0.6832(2) 0.133(2) Uiso 1.000000 GR
H6 H -0.1604(4) 1.1173(10) 0.3242(11) 0.1080(18) Uiso 1.000000 GR
Hh H -0.039(2) 1.0952(14) 0.2851(4) 0.1080(18) Uiso 1.000000 GR
Hi H -0.039(2) 1.0365(5) 0.3457(7) 0.1080(18) Uiso 1.000000 GR

loop_
_atom_site_aniso_label
_atom_site_aniso_U_11
_atom_site_aniso_U_22
_atom_site_aniso_U_33
_atom_site_aniso_U_12
_atom_site_aniso_U_13
_atom_site_aniso_U_23
Cl01 0.0748(7) 0.0903(7) 0.0503(6) 0.0053(6) 0.0110(5) 0.0081(5)
Cl02 0.0639(7) 0.0929(8) 0.0841(7) -0.0242(6) 0.0080(6) 0.0284(6)
Cl03 0.0738(7) 0.1131(9) 0.0564(6) -0.0029(6) 0.0143(5) -0.0107(6)
Cl04 0.0771(8) 0.0973(9) 0.1213(10) -0.0099(7) 0.0328(7) 0.0418(8)
O005 0.0510(15) 0.0545(15) 0.0608(16) 0.0002(12) 0.0013(13) -0.0034(12)
O006 0.0457(14) 0.0512(14) 0.0456(14) 0.0011(11) 0.0002(11) -0.0060(11)
O007 0.077(2) 0.0784(18) 0.0404(15) -0.0162(14) 0.0131(13) -0.0054(13)
O008 0.0532(17) 0.0660(18) 0.093(2) -0.0033(15) -0.0194(15) -0.0207(15)
N009 0.0465(17) 0.0457(16) 0.0427(17) -0.0046(15) 0.0036(14) -0.0054(13)
O00A 0.104(2) 0.119(2) 0.0436(17) -0.042(2) 0.0271(16) -0.0100(16)
O00B 0.0605(18) 0.0641(18) 0.103(2) -0.0021(15) -0.0230(16) -0.0214(16)
N00C 0.0543(19) 0.0475(17) 0.058(2) -0.0051(16) 0.0081(16) -0.0039(15)
N00D 0.054(2) 0.059(2) 0.081(2) 0.0005(17) -0.0079(18) -0.0101(18)
C00E 0.0371(19) 0.0407(19) 0.0409(19) -0.0068(16) 0.0048(15) -0.0020(15)
C00F 0.040(2) 0.057(2) 0.046(2) 0.0030(17) 0.0050(16) -0.0043(18)
N00G 0.056(2) 0.064(2) 0.065(2) 0.0003(18) -0.0037(17) -0.0090(17)
C00H 0.040(2) 0.054(2) 0.044(2) 0.0004(18) 0.0014(17) -0.0048(17)
C00I 0.044(2) 0.0419(19) 0.0415(19) -0.0021(16) 0.0071(16) -0.0032(15)
C00J 0.037(2) 0.049(2) 0.050(2) -0.0050(16) 0.0110(16) -0.0100(17)
C00K 0.040(2) 0.052(2) 0.040(2) -0.0002(16) 0.0032(16) -0.0020(16)
C00L 0.042(2) 0.054(2) 0.0366(18) -0.0062(17) 0.0080(16) -0.0022(16)
C00M 0.037(2) 0.049(2) 0.048(2) -0.0022(16) 0.0074(16) -0.0063(17)
C00N 0.075(3) 0.053(2) 0.059(2) -0.016(2) -0.000(2) -0.0057(18)
C00O 0.045(2) 0.0410(19) 0.054(2) -0.0038(17) 0.0149(18) -0.0015(16)
C00P 0.055(2) 0.047(2) 0.047(2) 0.0043(18) 0.0118(18) -0.0044(17)
C00Q 0.052(2) 0.058(2) 0.052(2) -0.0108(19) 0.0172(19) -0.0008(18)
C00R 0.044(2) 0.062(2) 0.047(2) 0.0023(19) 0.0088(17) -0.0043(18)
C00S 0.055(2) 0.061(2) 0.045(2) -0.0039(19) 0.0092(18) 0.0006(18)
C00T 0.047(2) 0.049(2) 0.073(3) -0.0019(18) 0.0119(19) -0.0045(19)
C00U 0.043(2) 0.047(2) 0.0423(19) 0.0002(16) 0.0054(16) -0.0027(15)
C00V 0.043(2) 0.051(2) 0.0425(19) -0.0046(17) 0.0092(16) -0.0031(16)
C00W 0.050(2) 0.059(2) 0.046(2) -0.0078(19) 0.0105(17) -0.0063(18)
C00X 0.045(2) 0.061(2) 0.041(2) -0.0020(19) 0.0014(17) -0.0046(17)
C00Y 0.049(2) 0.052(2) 0.055(2) -0.0058(18) 0.0091(18) -0.0117(17)
C00Z 0.069(3) 0.071(3) 0.054(2) 0.016(2) 0.004(2) 0.001(2)
C010 0.044(2) 0.055(2) 0.078(3) 0.0091(19) 0.009(2) -0.011(2)
C011 0.049(2) 0.048(2) 0.053(2) -0.0022(17) 0.0097(19) 0.0044(17)
C012 0.045(2) 0.058(2) 0.069(3) 0.0048(19) 0.012(2) -0.0159(19)
C013 0.086(3) 0.061(3) 0.068(3) -0.008(2) -0.012(3) -0.013(2)
C014 0.048(2) 0.051(2) 0.057(2) -0.0076(17) 0.0172(18) -0.0034(18)
C015 0.078(3) 0.065(3) 0.053(2) 0.007(2) -0.012(2) -0.002(2)
C016 0.060(3) 0.076(3) 0.063(3) 0.008(2) 0.010(2) -0.020(2)
C017 0.040(2) 0.078(3) 0.077(3) 0.007(2) 0.003(2) -0.016(2)
C018 0.064(3) 0.056(2) 0.047(2) -0.0147(19) -0.0028(19) 0.0027(17)
C019 0.045(2) 0.080(3) 0.066(3) 0.002(2) 0.0046(19) -0.022(2)
C01A 0.077(3) 0.066(3) 0.049(2) 0.004(2) 0.006(2) 0.010(2)
C01B 0.040(2) 0.075(3) 0.086(3) -0.011(2) 0.014(2) -0.027(2)
C01C 0.065(3) 0.071(3) 0.067(3) -0.005(2) 0.024(2) 0.007(2)
C01D 0.049(2) 0.058(2) 0.067(3) 0.008(2) 0.013(2) -0.0051(19)
C01E 0.074(3) 0.074(3) 0.078(3) -0.006(2) 0.027(2) 0.013(2)
C01F 0.053(3) 0.051(2) 0.081(3) 0.014(2) 0.008(2) -0.003(2)
C01G 0.044(2) 0.065(3) 0.061(3) 0.0038(19) -0.0010(19) -0.009(2)
C01H 0.068(3) 0.058(2) 0.064(3) 0.007(2) 0.024(2) 0.006(2)
C01I 0.071(3) 0.060(3) 0.068(3) -0.013(2) -0.009(2) -0.005(2)
C01J 0.040(2) 0.074(3) 0.085(3) 0.012(2) 0.006(2) -0.002(2)
C01K 0.054(3) 0.094(4) 0.090(4) 0.009(3) 0.006(2) -0.034(3)
C01L 0.052(2) 0.053(2) 0.090(3) -0.0045(19) 0.020(2) -0.012(2)
C01M 0.070(3) 0.083(3) 0.056(2) -0.023(2) 0.017(2) 0.005(2)
C01N 0.059(3) 0.052(2) 0.097(3) 0.004(2) 0.017(2) -0.006(2)
C01O 0.064(3) 0.082(3) 0.086(3) -0.014(2) 0.033(2) -0.027(2)
C01P 0.040(2) 0.072(3) 0.066(3) -0.0022(19) 0.0077(19) -0.019(2)
C01Q 0.065(3) 0.057(3) 0.118(4) -0.017(2) 0.015(3) -0.016(2)
C01R 0.079(3) 0.094(3) 0.075(3) -0.029(3) 0.016(3) 0.009(2)
C01S 0.077(3) 0.096(3) 0.100(4) -0.009(3) 0.032(3) -0.030(3)
C01T 0.088(4) 0.077(3) 0.079(3) 0.016(3) -0.000(3) -0.000(3)
C01U 0.067(3) 0.066(3) 0.086(3) -0.021(2) 0.022(2) -0.013(2)
C01V 0.109(4) 0.072(3) 0.079(3) 0.033(3) 0.005(3) 0.003(3)
C01W 0.094(4) 0.075(4) 0.135(5) 0.019(3) 0.007(4) -0.031(4)
C01X 0.119(5) 0.070(4) 0.109(4) 0.026(3) -0.007(3) -0.001(3)
C01Y 0.098(4) 0.079(3) 0.058(3) 0.015(3) -0.006(3) -0.019(3)
C01Z 0.095(4) 0.087(3) 0.057(3) 0.030(3) 0.021(3) 0.016(2)
C020 0.086(3) 0.071(3) 0.091(4) 0.022(2) 0.007(3) -0.022(3)

loop_
_atom_type_symbol
_atom_type_scat_dispersion_real
_atom_type_scat_dispersion_imag
_atom_type_scat_Cromer_Mann_a1
_atom_type_scat_Cromer_Mann_a2
_atom_type_scat_Cromer_Mann_a3
_atom_type_scat_Cromer_Mann_a4
_atom_type_scat_Cromer_Mann_b1
_atom_type_scat_Cromer_Mann_b2
_atom_type_scat_Cromer_Mann_b3
_atom_type_scat_Cromer_Mann_b4
_atom_type_scat_Cromer_Mann_c
_atom_type_scat_source
_atom_type_scat_dispersion_source
C 0.00313 0.00162 2.31000 1.02000 1.58860 0.86500 20.84390 10.20750 0.56870 51.65120 0.21560 'International Tables Volume C Table 6.1.1.4 (pp. 500-502)' 'Brennan, Cowan, Rev. Sci. Instrum., 1992, 63, 850'
Cl 0.14908 0.15974 11.46040 7.19640 6.25560 1.64550 0.01040 1.16620 18.51940 47.77840 -9.55740 'International Tables Volume C Table 6.1.1.4 (pp. 500-502)' 'Brennan, Cowan, Rev. Sci. Instrum., 1992, 63, 850'
H 0.00000 0.00000 0.49300 0.32291 0.14019 0.04081 10.51090 26.12570 3.14236 57.79970 0.00304 'International Tables Volume C Table 6.1.1.4 (pp. 500-502)' 'Brennan, Cowan, Rev. Sci. Instrum., 1992, 63, 850'
N 0.00612 0.00332 12.21260 3.13220 2.01250 1.16630 0.00570 9.89330 28.99750 0.58260 -11.52900 'International Tables Volume C Table 6.1.1.4 (pp. 500-502)' 'Brennan, Cowan, Rev. Sci. Instrum., 1992, 63, 850'
O 0.01085 0.00610 3.04850 2.28680 1.54630 0.86700 13.27710 5.70110 0.32390 32.90890 0.25080 'International Tables Volume C Table 6.1.1.4 (pp. 500-502)' 'Brennan, Cowan, Rev. Sci. Instrum., 1992, 63, 850'

loop_
_geom_angle_atom_site_label_1
_geom_angle_atom_site_label_2
_geom_angle_atom_site_label_3
_geom_angle
_geom_angle_site_symmetry_1
_geom_angle_site_symmetry_3
_geom_angle_publ_flag
C00Q O005 N00C 108.6(2) . . ?
C00V O006 N009 108.5(2) . . ?
C00W O008 N00G 110.3(3) . . ?
C00E N009 O006 108.5(2) . . ?
C00Y O00B N00D 110.5(2) . . ?
C00O N00C O005 108.2(3) . . ?
C00H N00D O00B 110.7(3) . . ?
C00I C00E N009 119.8(3) . . ?
C00M C00E N009 114.1(3) . . ?
C00M C00E C00I 126.0(3) . . ?
C00R C00F C00H 122.2(3) . . ?
C00Z C00F C00H 119.7(3) . . ?
C00Z C00F C00R 118.0(3) . . ?
C00X N00G O008 110.4(3) . . ?
C00F C00H N00D 117.8(3) . . ?
C00U C00H N00D 113.8(3) . . ?
C00U C00H C00F 128.4(3) . . ?
C011 C00I C00E 121.9(3) . . ?
C018 C00I C00E 120.2(3) . . ?
C018 C00I C011 117.9(3) . . ?
C00Q C00J C00O 99.3(3) . . ?
C01B C00J C00O 117.2(3) . . ?
C01B C00J C00Q 119.1(3) . . ?
H00J C00J C00O 106.77(18) . . ?
H00J C00J C00Q 106.77(18) . . ?
H00J C00J C01B 106.8(2) . . ?
C00U C00K O007 120.8(3) . . ?
C00V C00K O007 119.3(3) . . ?
C00V C00K C00U 119.8(3) . . ?
C00W C00L C00S 113.1(3) . . ?
C00X C00L C00S 111.7(3) . . ?
C00X C00L C00W 100.5(3) . . ?
H00L C00L C00S 110.40(19) . . ?
H00L C00L C00W 110.40(18) . . ?
H00L C00L C00X 110.40(18) . . ?
C00V C00M C00E 99.4(2) . . ?
C01P C00M C00E 117.4(3) . . ?
C01P C00M C00V 118.2(3) . . ?
H00M C00M C00E 107.04(17) . . ?
H00M C00M C00V 107.04(17) . . ?
H00M C00M C01P 107.04(19) . . ?
C013 C00N C00P 121.2(4) . . ?
H00N C00N C00P 119.4(2) . . ?
H00N C00N C013 119.4(3) . . ?
C00J C00O N00C 115.0(3) . . ?
C00P C00O N00C 120.4(3) . . ?
C00P C00O C00J 124.6(3) . . ?
C00O C00P C00N 119.8(3) . . ?
C01H C00P C00N 118.4(4) . . ?
C01H C00P C00O 121.8(3) . . ?
C00J C00Q O005 102.9(3) . . ?
C00S C00Q O005 106.7(3) . . ?
C00S C00Q C00J 111.8(3) . . ?
C01R C00Q O005 107.7(3) . . ?
C01R C00Q C00J 115.0(3) . . ?
C01R C00Q C00S 111.9(3) . . ?
C00F C00R Cl01 120.2(3) . . ?
C016 C00R Cl01 118.1(3) . . ?
C016 C00R C00F 121.6(3) . . ?
C00L C00S O00A 119.2(3) . . ?
C00Q C00S O00A 120.1(3) . . ?
C00Q C00S C00L 120.6(3) . . ?
C01E C00T C00Y 111.4(3) . . ?
C01N C00T C00Y 110.1(3) . . ?
C01N C00T C01E 111.3(3) . . ?
C01Q C00T C00Y 108.1(3) . . ?
C01Q C00T C01E 108.6(3) . . ?
C01Q C00T C01N 107.2(3) . . ?
C00K C00U C00H 111.8(3) . . ?
C00Y C00U C00H 100.5(3) . . ?
C00Y C00U C00K 112.6(3) . . ?
H00U C00U C00H 110.54(18) . . ?
H00U C00U C00K 110.54(18) . . ?
H00U C00U C00Y 110.54(18) . . ?
C00K C00V O006 105.9(3) . . ?
C00M C00V O006 102.6(2) . . ?
C00M C00V C00K 112.8(3) . . ?
C01M C00V O006 107.4(3) . . ?
C01M C00V C00K 112.0(3) . . ?
C01M C00V C00M 115.2(3) . . ?
C00L C00W O008 104.4(3) . . ?
C014 C00W O008 107.4(3) . . ?
C014 C00W C00L 120.5(3) . . ?
H00W C00W O008 107.97(19) . . ?
H00W C00W C00L 107.97(18) . . ?
H00W C00W C014 107.97(18) . . ?
C00L C00X N00G 113.9(3) . . ?
C01G C00X N00G 117.4(3) . . ?
C01G C00X C00L 128.7(3) . . ?
C00T C00Y O00B 108.4(3) . . ?
C00U C00Y O00B 104.4(3) . . ?
C00U C00Y C00T 120.6(3) . . ?
H00Y C00Y O00B 107.61(19) . . ?
H00Y C00Y C00T 107.61(19) . . ?
H00Y C00Y C00U 107.61(18) . . ?
C01V C00Z C00F 120.7(4) . . ?
H00Z C00Z C00F 119.7(2) . . ?
H00Z C00Z C01V 119.7(3) . . ?
C01J C010 C01F 120.4(4) . . ?
C01S C010 C01F 125.0(4) . . ?
C01S C010 C01J 114.6(4) . . ?
C00I C011 Cl02 119.2(3) . . ?
C01A C011 Cl02 119.7(3) . . ?
C01A C011 C00I 121.0(3) . . ?
C01D C012 C017 120.7(4) . . ?
C01O C012 C017 115.1(3) . . ?
C01O C012 C01D 124.1(4) . . ?
C01Y C013 C00N 119.8(4) . . ?
H013 C013 C00N 120.1(3) . . ?
H013 C013 C01Y 120.1(3) . . ?
C01C C014 C00W 111.2(3) . . ?
C01L C014 C00W 111.7(3) . . ?
C01L C014 C01C 111.2(3) . . ?
C01U C014 C00W 108.1(3) . . ?
C01U C014 C01C 108.9(3) . . ?
C01U C014 C01L 105.5(3) . . ?
C01I C015 C01A 120.1(4) . . ?
H015 C015 C01A 120.0(2) . . ?
H015 C015 C01I 120.0(2) . . ?
C020 C016 C00R 119.4(4) . . ?
H016 C016 C00R 120.3(2) . . ?
H016 C016 C020 120.3(2) . . ?
C01B C017 C012 112.0(3) . . ?
H01w C017 C012 109.2(2) . . ?
H01w C017 C01B 109.2(2) . . ?
H01x C017 C012 109.2(2) . . ?
H01x C017 C01B 109.2(2) . . ?
H01x C017 H01w 107.9 . . ?
C01I C018 C00I 121.2(3) . . ?
H018 C018 C00I 119.42(19) . . ?
H018 C018 C01I 119.4(2) . . ?
C01G C019 Cl03 119.3(3) . . ?
C01K C019 Cl03 119.7(4) . . ?
C01K C019 C01G 121.0(4) . . ?
C015 C01A C011 120.0(4) . . ?
H01A C01A C011 120.0(2) . . ?
H01A C01A C015 120.0(2) . . ?
C017 C01B C00J 111.4(3) . . ?
H01y C01B C00J 109.3(2) . . ?
H01y C01B C017 109.3(2) . . ?
H C01B C00J 109.34(19) . . ?
H C01B C017 109.3(2) . . ?
H C01B H01y 108.0 . . ?
H01z C01C C014 109.5 . . ?
Ha C01C C014 109.5 . . ?
Ha C01C H01z 109.5 . . ?
Hb C01C C014 109.5 . . ?
Hb C01C H01z 109.5 . . ?
Hb C01C Ha 109.5 . . ?
C01L C01D C012 128.7(4) . . ?
H01 C01D C012 115.6(2) . . ?
H01 C01D C01L 115.6(2) . . ?
H01b C01E C00T 109.5 . . ?
H01c C01E C00T 109.5 . . ?
H01c C01E H01b 109.5 . . ?
H01d C01E C00T 109.5 . . ?
H01d C01E H01b 109.5 . . ?
H01d C01E H01c 109.5 . . ?
C01N C01F C010 127.9(4) . . ?
H01F C01F C010 116.0(2) . . ?
H01F C01F C01N 116.0(2) . . ?
C019 C01G C00X 122.1(4) . . ?
C01T C01G C00X 120.1(4) . . ?
C01T C01G C019 117.7(4) . . ?
C00P C01H Cl04 119.6(3) . . ?
C01Z C01H Cl04 119.3(3) . . ?
C01Z C01H C00P 121.1(4) . . ?
C018 C01I C015 119.8(4) . . ?
H01I C01I C015 120.1(2) . . ?
H01I C01I C018 120.1(2) . . ?
C01P C01J C010 113.0(3) . . ?
H01e C01J C010 109.0(2) . . ?
H01e C01J C01P 109.0(2) . . ?
H01g C01J C010 109.0(2) . . ?
H01g C01J C01P 108.98(19) . . ?
H01g C01J H01e 107.8 . . ?
C01W C01K C019 119.9(4) . . ?
H1 C01K C019 120.0(3) . . ?
H1 C01K C01W 120.0(3) . . ?
C01D C01L C014 118.1(3) . . ?
H2 C01L C014 107.8(2) . . ?
H2 C01L C01D 107.8(2) . . ?
Hc C01L C014 107.8(2) . . ?
Hc C01L C01D 107.8(2) . . ?
Hc C01L H2 107.1 . . ?
H01h C01M C00V 109.5 . . ?
H01j C01M C00V 109.5 . . ?
H01j C01M H01h 109.5 . . ?
H01k C01M C00V 109.5 . . ?
H01k C01M H01h 109.5 . . ?
H01k C01M H01j 109.5 . . ?
C01F C01N C00T 119.0(3) . . ?
H01l C01N C00T 107.6(2) . . ?
H01l C01N C01F 107.6(2) . . ?
H01m C01N C00T 107.6(2) . . ?
H01m C01N C01F 107.6(2) . . ?
H01m C01N H01l 107.0 . . ?
H3 C01O C012 109.5 . . ?
Hd C01O C012 109.5 . . ?
Hd C01O H3 109.5 . . ?
He C01O C012 109.5 . . ?
He C01O H3 109.5 . . ?
He C01O Hd 109.5 . . ?
C01J C01P C00M 111.7(3) . . ?
H01n C01P C00M 109.28(18) . . ?
H01n C01P C01J 109.3(2) . . ?
H01o C01P C00M 109.28(19) . . ?
H01o C01P C01J 109.3(2) . . ?
H01o C01P H01n 107.9 . . ?
H01p C01Q C00T 109.5 . . ?
H01q C01Q C00T 109.5 . . ?
H01q C01Q H01p 109.5 . . ?
H01r C01Q C00T 109.5 . . ?
H01r C01Q H01p 109.5 . . ?
H01r C01Q H01q 109.5 . . ?
H4 C01R C00Q 109.5 . . ?
Hf C01R C00Q 109.5 . . ?
Hf C01R H4 109.5 . . ?
Hg C01R C00Q 109.5 . . ?
Hg C01R H4 109.5 . . ?
Hg C01R Hf 109.5 . . ?
H01s C01S C010 109.5 . . ?
H01t C01S C010 109.5 . . ?
H01t C01S H01s 109.5 . . ?
H01u C01S C010 109.5 . . ?
H01u C01S H01s 109.5 . . ?
H01u C01S H01t 109.5 . . ?
C01X C01T C01G 121.2(5) . . ?
H5 C01T C01G 119.4(3) . . ?
H5 C01T C01X 119.4(3) . . ?
H6 C01U C014 109.5 . . ?
Hh C01U C014 109.5 . . ?
Hh C01U H6 109.5 . . ?
Hi C01U C014 109.5 . . ?
Hi C01U H6 109.5 . . ?
Hi C01U Hh 109.5 . . ?
C020 C01V C00Z 120.1(4) . . ?
H01V C01V C00Z 120.0(3) . . ?
H01V C01V C020 120.0(3) . . ?
C01X C01W C01K 121.0(5) . . ?
H7 C01W C01K 119.5(3) . . ?
H7 C01W C01X 119.5(3) . . ?
C01W C01X C01T 119.2(5) . . ?
H8 C01X C01T 120.4(3) . . ?
H8 C01X C01W 120.4(3) . . ?
C01Z C01Y C013 120.9(4) . . ?
H9 C01Y C013 119.6(3) . . ?
H9 C01Y C01Z 119.6(3) . . ?
C01Y C01Z C01H 118.6(4) . . ?
H10 C01Z C01H 120.7(3) . . ?
H10 C01Z C01Y 120.7(3) . . ?
C01V C020 C016 120.2(4) . . ?
H020 C020 C016 119.9(2) . . ?
H020 C020 C01V 119.9(3) . . ?

loop_
_geom_bond_atom_site_label_1
_geom_bond_atom_site_label_2
_geom_bond_distance
_geom_bond_site_symmetry_2
_geom_bond_publ_flag
Cl01 C00R 1.735(4) . ?
Cl02 C011 1.729(4) . ?
Cl03 C019 1.730(4) . ?
Cl04 C01H 1.742(4) . ?
O005 N00C 1.425(4) . ?
O005 C00Q 1.458(4) . ?
O006 N009 1.420(3) . ?
O006 C00V 1.458(4) . ?
O007 C00K 1.208(4) . ?
O008 N00G 1.388(4) . ?
O008 C00W 1.464(4) . ?
N009 C00E 1.274(4) . ?
O00A C00S 1.205(4) . ?
O00B N00D 1.393(4) . ?
O00B C00Y 1.464(4) . ?
N00C C00O 1.260(4) . ?
N00D C00H 1.267(4) . ?
C00E C00I 1.480(4) . ?
C00E C00M 1.502(4) . ?
C00F C00H 1.480(5) . ?
C00F C00R 1.388(5) . ?
C00F C00Z 1.381(5) . ?
N00G C00X 1.270(4) . ?
C00H C00U 1.526(5) . ?
C00I C011 1.380(5) . ?
C00I C018 1.381(5) . ?
C00J C00O 1.500(5) . ?
C00J C00Q 1.532(5) . ?
C00J C01B 1.534(5) . ?
C00J H00J 0.9800 . ?
C00K C00U 1.527(5) . ?
C00K C00V 1.536(5) . ?
C00L C00S 1.536(5) . ?
C00L C00W 1.535(5) . ?
C00L C00X 1.519(5) . ?
C00L H00L 0.9800 . ?
C00M C00V 1.538(5) . ?
C00M C01P 1.541(5) . ?
C00M H00M 0.9800 . ?
C00N C00P 1.377(5) . ?
C00N C013 1.374(5) . ?
C00N H00N 0.9300 . ?
C00O C00P 1.491(5) . ?
C00P C01H 1.380(5) . ?
C00Q C00S 1.516(5) . ?
C00Q C01R 1.526(5) . ?
C00R C016 1.372(5) . ?
C00T C00Y 1.533(5) . ?
C00T C01E 1.532(6) . ?
C00T C01N 1.535(5) . ?
C00T C01Q 1.539(5) . ?
C00U C00Y 1.546(5) . ?
C00U H00U 0.9800 . ?
C00V C01M 1.520(5) . ?
C00W C014 1.534(5) . ?
C00W H00W 0.9800 . ?
C00X C01G 1.480(5) . ?
C00Y H00Y 0.9800 . ?
C00Z C01V 1.376(6) . ?
C00Z H00Z 0.9300 . ?
C010 C01F 1.336(5) . ?
C010 C01J 1.502(5) . ?
C010 C01S 1.497(6) . ?
C011 C01A 1.382(5) . ?
C012 C017 1.494(5) . ?
C012 C01D 1.328(5) . ?
C012 C01O 1.493(5) . ?
C013 C01Y 1.362(6) . ?
C013 H013 0.9300 . ?
C014 C01C 1.532(5) . ?
C014 C01L 1.534(5) . ?
C014 C01U 1.542(5) . ?
C015 C01A 1.372(5) . ?
C015 C01I 1.360(6) . ?
C015 H015 0.9300 . ?
C016 C020 1.369(6) . ?
C016 H016 0.9300 . ?
C017 C01B 1.531(6) . ?
C017 H01w 0.9700 . ?
C017 H01x 0.9700 . ?
C018 C01I 1.388(5) . ?
C018 H018 0.9300 . ?
C019 C01G 1.390(5) . ?
C019 C01K 1.379(6) . ?
C01A H01A 0.9300 . ?
C01B H01y 0.9700 . ?
C01B H 0.9700 . ?
C01C H01z 0.9600 . ?
C01C Ha 0.9600 . ?
C01C Hb 0.9600 . ?
C01D C01L 1.501(5) . ?
C01D H01 0.9300 . ?
C01E H01b 0.9600 . ?
C01E H01c 0.9600 . ?
C01E H01d 0.9600 . ?
C01F C01N 1.484(5) . ?
C01F H01F 0.9300 . ?
C01G C01T 1.372(6) . ?
C01H C01Z 1.392(6) . ?
C01I H01I 0.9300 . ?
C01J C01P 1.520(6) . ?
C01J H01e 0.9700 . ?
C01J H01g 0.9700 . ?
C01K C01W 1.346(7) . ?
C01K H1 0.9300 . ?
C01L H2 0.9700 . ?
C01L Hc 0.9700 . ?
C01M H01h 0.9600 . ?
C01M H01j 0.9600 . ?
C01M H01k 0.9600 . ?
C01N H01l 0.9700 . ?
C01N H01m 0.9700 . ?
C01O H3 0.9600 . ?
C01O Hd 0.9600 . ?
C01O He 0.9600 . ?
C01P H01n 0.9700 . ?
C01P H01o 0.9700 . ?
C01Q H01p 0.9600 . ?
C01Q H01q 0.9600 . ?
C01Q H01r 0.9600 . ?
C01R H4 0.9600 . ?
C01R Hf 0.9600 . ?
C01R Hg 0.9600 . ?
C01S H01s 0.9600 . ?
C01S H01t 0.9600 . ?
C01S H01u 0.9600 . ?
C01T C01X 1.388(7) . ?
C01T H5 0.9300 . ?
C01U H6 0.9600 . ?
C01U Hh 0.9600 . ?
C01U Hi 0.9600 . ?
C01V C020 1.380(6) . ?
C01V H01V 0.9300 . ?
C01W C01X 1.368(8) . ?
C01W H7 0.9300 . ?
C01X H8 0.9300 . ?
C01Y C01Z 1.380(6) . ?
C01Y H9 0.9300 . ?
C01Z H10 0.9300 . ?
C020 H020 0.9300 . ?

loop_
_geom_torsion_atom_site_label_1
_geom_torsion_atom_site_label_2
_geom_torsion_atom_site_label_3
_geom_torsion_atom_site_label_4
_geom_torsion
_geom_torsion_site_symmetry_1
_geom_torsion_site_symmetry_2
_geom_torsion_site_symmetry_3
_geom_torsion_site_symmetry_4
_geom_torsion_publ_flag
Cl01 C00R C00F C00H -0.1(3) . . . . ?
Cl01 C00R C00F C00Z -178.1(3) . . . . ?
Cl01 C00R C016 C020 179.6(3) . . . . ?
Cl02 C011 C00I C00E -0.7(3) . . . . ?
Cl02 C011 C00I C018 178.7(3) . . . . ?
Cl02 C011 C01A C015 -178.5(3) . . . . ?
Cl03 C019 C01G C00X 1.3(4) . . . . ?
Cl03 C019 C01G C01T 179.5(3) . . . . ?
Cl03 C019 C01K C01W 179.6(4) . . . . ?
Cl04 C01H C00P C00N -179.4(3) . . . . ?
Cl04 C01H C00P C00O -0.6(4) . . . . ?
Cl04 C01H C01Z C01Y 178.9(3) . . . . ?
O005 N00C C00O C00J -2.9(3) . . . . ?
O005 N00C C00O C00P 179.6(2) . . . . ?
O005 C00Q C00J C00O -22.6(3) . . . . ?
O005 C00Q C00J C01B -151.0(2) . . . . ?
O005 C00Q C00S O00A 133.3(3) . . . . ?
O005 C00Q C00S C00L -47.6(3) . . . . ?
O006 N009 C00E C00I 179.3(2) . . . . ?
O006 N009 C00E C00M 3.1(3) . . . . ?
O006 C00V C00K O007 -130.9(3) . . . . ?
O006 C00V C00K C00U 49.7(3) . . . . ?
O006 C00V C00M C00E 24.4(3) . . . . ?
O006 C00V C00M C01P 152.5(2) . . . . ?
O007 C00K C00U C00H 84.6(4) . . . . ?
O007 C00K C00U C00Y -27.7(4) . . . . ?
O007 C00K C00V C00M 117.6(3) . . . . ?
O007 C00K C00V C01M -14.2(4) . . . . ?
O008 N00G C00X C00L 1.7(3) . . . . ?
O008 N00G C00X C01G -178.1(3) . . . . ?
O008 C00W C00L C00S -125.2(3) . . . . ?
O008 C00W C00L C00X -6.0(3) . . . . ?
O008 C00W C014 C01C -75.2(3) . . . . ?
O008 C00W C014 C01L 159.9(3) . . . . ?
O008 C00W C014 C01U 44.3(3) . . . . ?
N009 C00E C00I C011 -94.9(3) . . . . ?
N009 C00E C00I C018 85.7(4) . . . . ?
N009 C00E C00M C00V -18.0(3) . . . . ?
N009 C00E C00M C01P -146.6(3) . . . . ?
O00A C00S C00L C00W 25.8(4) . . . . ?
O00A C00S C00L C00X -86.7(4) . . . . ?
O00A C00S C00Q C00J -115.0(4) . . . . ?
O00A C00S C00Q C01R 15.8(4) . . . . ?
O00B N00D C00H C00F -179.8(3) . . . . ?
O00B N00D C00H C00U -1.3(3) . . . . ?
O00B C00Y C00T C01E 78.1(3) . . . . ?
O00B C00Y C00T C01N -157.9(3) . . . . ?
O00B C00Y C00T C01Q -41.2(3) . . . . ?
O00B C00Y C00U C00H 0.6(3) . . . . ?
O00B C00Y C00U C00K 119.7(3) . . . . ?
N00C C00O C00J C00Q 16.8(3) . . . . ?
N00C C00O C00J C01B 146.4(3) . . . . ?
N00C C00O C00P C00N -85.4(4) . . . . ?
N00C C00O C00P C01H 95.8(4) . . . . ?
N00D C00H C00F C00R -115.1(4) . . . . ?
N00D C00H C00F C00Z 62.9(4) . . . . ?
N00D C00H C00U C00K -119.3(3) . . . . ?
N00D C00H C00U C00Y 0.4(3) . . . . ?
C00E C00I C011 C01A 178.9(3) . . . . ?
C00E C00I C018 C01I -179.6(3) . . . . ?
C00E C00M C00V C00K 137.8(2) . . . . ?
C00E C00M C00V C01M -91.9(3) . . . . ?
C00E C00M C01P C01J -119.3(3) . . . . ?
C00F C00H C00U C00K 59.1(4) . . . . ?
C00F C00H C00U C00Y 178.8(4) . . . . ?
C00F C00R C016 C020 -0.0(4) . . . . ?
C00F C00Z C01V C020 -0.1(5) . . . . ?
N00G C00X C00L C00S 123.1(3) . . . . ?
N00G C00X C00L C00W 3.0(3) . . . . ?
N00G C00X C01G C019 110.1(4) . . . . ?
N00G C00X C01G C01T -68.1(4) . . . . ?
C00H C00U C00K C00V -96.0(3) . . . . ?
C00H C00U C00Y C00T 122.7(3) . . . . ?
C00I C011 C01A C015 1.9(4) . . . . ?
C00I C018 C01I C015 -0.4(4) . . . . ?
C00J C00O C00P C00N 97.4(4) . . . . ?
C00J C00O C00P C01H -81.4(4) . . . . ?
C00J C00Q C00S C00L 64.2(3) . . . . ?
C00J C01B C017 C012 59.6(4) . . . . ?
C00K C00U C00Y C00T -118.3(3) . . . . ?
C00K C00V C00M C01P -94.1(3) . . . . ?
C00L C00S C00Q C01R -165.0(4) . . . . ?
C00L C00W C014 C01C 44.0(4) . . . . ?
C00L C00W C014 C01L -80.9(3) . . . . ?
C00L C00W C014 C01U 163.5(3) . . . . ?
C00L C00X C01G C019 -69.7(4) . . . . ?
C00L C00X C01G C01T 112.1(4) . . . . ?
C00M C01P C01J C010 -59.9(3) . . . . ?
C00N C00P C01H C01Z 1.8(4) . . . . ?
C00N C013 C01Y C01Z 1.0(5) . . . . ?
C00O C00P C01H C01Z -179.4(4) . . . . ?
C00P C01H C01Z C01Y -2.4(4) . . . . ?
C00R C016 C020 C01V -1.5(5) . . . . ?
C00T C01N C01F C010 126.5(4) . . . . ?
C00W C014 C01L C01D 66.8(3) . . . . ?
C00X C01G C019 C01K -178.5(4) . . . . ?
C00X C01G C01T C01X 179.9(4) . . . . ?
C00Z C01V C020 C016 1.6(6) . . . . ?
C011 C01A C015 C01I -1.2(5) . . . . ?
C012 C01D C01L C014 -127.2(4) . . . . ?
C013 C01Y C01Z C01H 0.9(5) . . . . ?
C019 C01G C01T C01X 1.6(5) . . . . ?
C019 C01K C01W C01X 0.2(5) . . . . ?
C01G C01T C01X C01W -2.0(6) . . . . ?
C01K C01W C01X C01T 1.1(6) . . . . ?
